data_7220964
loop_
_publ_author_name
'Deng, Mingli'
'Tai, Shijun'
'Zhang, Weiquan'
'Wang, Yongchen'
'Zhu, Jiaxing'
'Zhang, Jinsheng'
'Ling, Yun'
'Zhou, Yaming'

_publ_section_title
;
 A self-catenated rob-type porous coordination polymer constructed from
 triazolate and carboxylate ligands: fluorescence response to the
 reversible phase transformation
;
_journal_issue 31
_journal_name_full CrystEngComm
_journal_page_first 6023
_journal_paper_doi 10.1039/C5CE00887E
_journal_volume 17
_journal_year 2015
_chemical_formula_sum 'C20 H22 N6 O8 Zn2'
_chemical_formula_weight 605.17
_chemical_name_systematic
;
 ?
;
_space_group_crystal_system monoclinic
_space_group_IT_number 15
_space_group_name_Hall '-C 2yc'
_space_group_name_H-M_alt 'C 1 2/c 1'
_symmetry_space_group_name_Hall '-C 2yc'
_symmetry_space_group_name_H-M 'C 1 2/c 1'
_atom_sites_solution_hydrogens mixed
_audit_creation_method SHELXL-2013
_audit_update_record
;
2015-05-05 deposited with the CCDC.
2015-07-01 downloaded from the CCDC.
;
_cell_angle_alpha 90
_cell_angle_beta 97.490(5)
_cell_angle_gamma 90
_cell_formula_units_Z 4
_cell_length_a 38.028(10)
_cell_length_b 9.647(3)
_cell_length_c 9.871(3)
_cell_measurement_reflns_used 3483
_cell_measurement_temperature 296(2)
_cell_measurement_theta_max 26.51
_cell_measurement_theta_min 2.18
_cell_volume 3590.3(18)
_computing_cell_refinement 'Bruker SAINT'
_computing_data_collection 'Bruker APEX2'
_computing_data_reduction 'Bruker SAINT'
_computing_molecular_graphics 'Bruker SHELXTL'
_computing_publication_material 'Bruker SHELXTL'
_computing_structure_refinement 'SHELXL-97 (Sheldrick, 2008)'
_computing_structure_solution 'SHELXS-97 (Sheldrick, 2008)'
_diffrn_ambient_temperature 296(2)
_diffrn_measured_fraction_theta_full 0.992
_diffrn_measured_fraction_theta_max 0.993
_diffrn_measurement_device_type 'Bruker APEX-II CCD'
_diffrn_measurement_method '\f and \w scans'
_diffrn_radiation_type MoK\a
_diffrn_radiation_wavelength 0.71073
_diffrn_reflns_av_R_equivalents 0.0420
_diffrn_reflns_av_unetI/netI 0.0476
_diffrn_reflns_laue_measured_fraction_full 0.992
_diffrn_reflns_laue_measured_fraction_max 0.993
_diffrn_reflns_limit_h_max 49
_diffrn_reflns_limit_h_min -49
_diffrn_reflns_limit_k_max 11
_diffrn_reflns_limit_k_min -12
_diffrn_reflns_limit_l_max 9
_diffrn_reflns_limit_l_min -12
_diffrn_reflns_number 12625
_diffrn_reflns_point_group_measured_fraction_full 0.992
_diffrn_reflns_point_group_measured_fraction_max 0.993
_diffrn_reflns_theta_full 25.242
_diffrn_reflns_theta_max 27.371
_diffrn_reflns_theta_min 1.080
_diffrn_source 'sealed tube'
_exptl_absorpt_coefficient_mu 1.375
_exptl_absorpt_correction_T_max 1.00000
_exptl_absorpt_correction_T_min 0.60000
_exptl_absorpt_correction_type multi-scan
_exptl_absorpt_process_details SADABS
_exptl_crystal_colour light-yellow
_exptl_crystal_density_diffrn 1.120
_exptl_crystal_description sheet
_exptl_crystal_F_000 1232
_exptl_crystal_size_max 0.280
_exptl_crystal_size_mid 0.250
_exptl_crystal_size_min 0.180
_refine_diff_density_max 1.361
_refine_diff_density_min -0.764
_refine_diff_density_rms 0.239
_refine_ls_extinction_method none
_refine_ls_goodness_of_fit_ref 1.152
_refine_ls_hydrogen_treatment constr
_refine_ls_matrix_type full
_refine_ls_number_parameters 151
_refine_ls_number_reflns 4053
_refine_ls_number_restraints 60
_refine_ls_restrained_S_all 1.198
_refine_ls_R_factor_all 0.1091
_refine_ls_R_factor_gt 0.0845
_refine_ls_shift/su_max 0.001
_refine_ls_shift/su_mean 0.000
_refine_ls_structure_factor_coef Fsqd
_refine_ls_weighting_details
;
 w=1/[\s^2^(Fo^2^)+(0.1448P)^2^+16.6767P]
 where P=(Fo^2^+2Fc^2^)/3
;
_refine_ls_weighting_scheme calc
_refine_ls_wR_factor_gt 0.2533
_refine_ls_wR_factor_ref 0.2759
_reflns_Friedel_coverage 0.000
_reflns_number_gt 3017
_reflns_number_total 4053
_reflns_threshold_expression 'I > 2\s(I)'
_cod_data_source_file c5ce00887e2.cif
_cod_data_source_block MAC-14
_cod_depositor_comments 'Adding full bibliography for 7220962--7220964.cif.'
_cod_original_cell_volume 3590.3(16)
_cod_database_code 7220964
_shelx_space_group_comment
;
The symmetry employed for this shelxl refinement is uniquely defined
by the following loop, which should always be used as a source of
symmetry information in preference to the above space-group names.
They are only intended as comments.
;
_shelx_estimated_absorpt_t_min 0.699
_shelx_estimated_absorpt_t_max 0.790
_shelxl_version_number 2013-2

loop_
_space_group_symop_operation_xyz
'x, y, z'
'-x, y, -z+1/2'
'x+1/2, y+1/2, z'
'-x+1/2, y+1/2, -z+1/2'
'-x, -y, -z'
'x, -y, z-1/2'
'-x+1/2, -y+1/2, -z'
'x+1/2, -y+1/2, z-1/2'

loop_
_atom_site_label
_atom_site_type_symbol
_atom_site_fract_x
_atom_site_fract_y
_atom_site_fract_z
_atom_site_U_iso_or_equiv
_atom_site_adp_type
_atom_site_occupancy
_atom_site_site_symmetry_order
_atom_site_calc_flag
_atom_site_refinement_flags_posn
_atom_site_refinement_flags_adp
Zn1 Zn 0.28442(2) 0.17537(7) 0.40152(6) 0.0421(3) Uani 1 1 d . .
N1 N 0.26802(14) -0.0310(5) 0.7579(5) 0.0491(12) Uani 1 1 d . .
N2 N 0.24357(13) 0.1534(5) 0.6462(5) 0.0433(11) Uani 1 1 d . .
N3 N 0.26879(14) 0.0978(5) 0.5743(5) 0.0471(12) Uani 1 1 d . .
O1 O 0.3305(2) 0.2311(11) 0.3140(16) 0.162(5) Uani 1 1 d . U
O2 O 0.3393(3) 0.096(2) 0.4590(13) 0.192(5) Uani 1 1 d . U
C1 C 0.3509(3) 0.152(2) 0.3775(18) 0.145(7) Uani 1 1 d . .
C2 C 0.38760(15) 0.1514(10) 0.3485(9) 0.108(4) Uani 1 1 d G U
C3 C 0.4121(2) 0.0857(12) 0.4440(8) 0.158(6) Uani 1 1 d G U
H3 H 0.4048 0.0453 0.5212 0.190 Uiso 1 1 calc R U
C6 C 0.4476(2) 0.0804(13) 0.4242(9) 0.159(6) Uani 1 1 d G U
H6 H 0.4641 0.0364 0.4881 0.191 Uiso 1 1 calc R U
C7 C 0.45859(14) 0.1407(11) 0.3088(9) 0.110(4) Uani 1 1 d G U
C5 C 0.43404(19) 0.2064(10) 0.2133(8) 0.118(4) Uani 1 1 d G U
H5 H 0.4414 0.2467 0.1361 0.142 Uiso 1 1 calc R U
C4 C 0.39854(17) 0.2117(10) 0.2332(9) 0.111(4) Uani 1 1 d G U
H4 H 0.3821 0.2557 0.1693 0.133 Uiso 1 1 calc R U
C8 C 0.4961(2) 0.1446(14) 0.2997(13) 0.112(4) Uani 1 1 d . .
H8 H 0.5127 0.1471 0.3776 0.134 Uiso 1 1 calc R U
C9 C 0.24465(17) 0.0723(6) 0.7555(6) 0.0503(15) Uani 1 1 d . .
H9 H 0.2304 0.0862 0.8241 0.060 Uiso 1 1 calc R U
C10 C 0.28218(17) -0.0093(6) 0.6416(6) 0.0489(15) Uani 1 1 d . .
H10 H 0.2997 -0.0652 0.6126 0.059 Uiso 1 1 calc R U
O3 O 0.1478(9) 0.176(3) 0.155(3) 0.361(16) Uani 1 1 d . U
H3A H 0.1315 0.1123 0.1335 0.541 Uiso 1 1 d R U
H3B H 0.1373 0.2490 0.2015 0.541 Uiso 1 1 d R U
O4 O 0.1853(10) 0.158(3) 0.020(4) 0.408(18) Uani 1 1 d . U
H4B H 0.1797 0.0559 0.0237 0.612 Uiso 1 1 d R U
H4A H 0.2050 0.1688 -0.0058 0.612 Uiso 1 1 d R U

loop_
_atom_site_aniso_label
_atom_site_aniso_U_11
_atom_site_aniso_U_22
_atom_site_aniso_U_33
_atom_site_aniso_U_23
_atom_site_aniso_U_13
_atom_site_aniso_U_12
Zn1 0.0401(4) 0.0515(5) 0.0390(4) 0.0027(3) 0.0218(3) 0.0054(3)
N1 0.058(3) 0.052(3) 0.042(3) 0.008(2) 0.026(2) 0.003(2)
N2 0.043(2) 0.049(3) 0.043(3) 0.001(2) 0.021(2) 0.0035(19)
N3 0.055(3) 0.051(3) 0.041(3) 0.002(2) 0.028(2) 0.004(2)
O1 0.055(4) 0.123(6) 0.316(14) -0.091(8) 0.052(6) -0.014(4)
O2 0.080(5) 0.364(15) 0.142(8) -0.034(10) 0.056(6) -0.036(8)
C1 0.046(5) 0.26(2) 0.136(11) -0.109(12) 0.042(7) -0.029(8)
C2 0.055(5) 0.165(10) 0.112(8) -0.039(7) 0.042(5) -0.003(5)
C3 0.094(8) 0.254(15) 0.139(11) 0.039(11) 0.061(8) -0.004(10)
C6 0.089(8) 0.242(15) 0.151(11) 0.055(11) 0.033(8) -0.008(9)
C7 0.049(4) 0.174(10) 0.113(8) 0.001(7) 0.036(5) -0.002(6)
C5 0.079(7) 0.156(10) 0.127(9) 0.017(8) 0.045(7) 0.010(7)
C4 0.063(5) 0.138(9) 0.134(9) 0.005(8) 0.021(6) 0.009(6)
C8 0.043(5) 0.193(12) 0.104(9) 0.019(7) 0.024(5) -0.002(6)
C9 0.059(4) 0.053(3) 0.046(3) 0.004(3) 0.036(3) 0.006(3)
C10 0.057(3) 0.056(4) 0.039(3) 0.006(3) 0.025(3) 0.015(3)
O3 0.37(3) 0.36(3) 0.34(3) 0.08(2) -0.01(2) 0.05(2)
O4 0.44(3) 0.41(3) 0.37(3) 0.12(2) 0.03(3) 0.03(2)

loop_
_atom_type_symbol
_atom_type_description
_atom_type_scat_dispersion_real
_atom_type_scat_dispersion_imag
_atom_type_scat_source
C C 0.0033 0.0016 'International Tables Vol C Tables 4.2.6.8 and 6.1.1.4'
H H 0.0000 0.0000 'International Tables Vol C Tables 4.2.6.8 and 6.1.1.4'
N N 0.0061 0.0033 'International Tables Vol C Tables 4.2.6.8 and 6.1.1.4'
O O 0.0106 0.0060 'International Tables Vol C Tables 4.2.6.8 and 6.1.1.4'
Zn Zn 0.2839 1.4301 'International Tables Vol C Tables 4.2.6.8 and 6.1.1.4'

loop_
_geom_angle_atom_site_label_1
_geom_angle_atom_site_label_2
_geom_angle_atom_site_label_3
_geom_angle
_geom_angle_site_symmetry_1
_geom_angle_site_symmetry_3
N2 Zn1 N3 107.48(19) 7_556 .
N2 Zn1 N1 107.4(2) 7_556 6
N3 Zn1 N1 103.8(2) . 6
N2 Zn1 O1 97.9(4) 7_556 .
N3 Zn1 O1 141.9(4) . .
N1 Zn1 O1 94.8(3) 6 .
N2 Zn1 O2 143.2(5) 7_556 .
N3 Zn1 O2 91.5(4) . .
N1 Zn1 O2 97.8(4) 6 .
O1 Zn1 O2 52.7(5) . .
C9 N1 C10 102.1(5) . .
C9 N1 Zn1 132.0(4) . 6_556
C10 N1 Zn1 125.6(4) . 6_556
C9 N2 N3 103.9(5) . .
C9 N2 Zn1 129.8(4) . 7_556
N3 N2 Zn1 126.2(4) . 7_556
C10 N3 N2 107.5(4) . .
C10 N3 Zn1 126.1(4) . .
N2 N3 Zn1 126.4(4) . .
C1 O1 Zn1 98.0(11) . .
C1 O2 Zn1 95.5(14) . .
O2 C1 O1 113.4(12) . .
O2 C1 C2 128(2) . .
O1 C1 C2 118.0(18) . .
C3 C2 C4 120.0 . .
C3 C2 C1 116.4(11) . .
C4 C2 C1 123.6(11) . .
C2 C3 C6 120.0 . .
C2 C3 H3 120.0 . .
C6 C3 H3 120.0 . .
C7 C6 C3 120.0 . .
C7 C6 H6 120.0 . .
C3 C6 H6 120.0 . .
C6 C7 C5 120.0 . .
C6 C7 C8 117.8(7) . .
C5 C7 C8 121.9(7) . .
C7 C5 C4 120.0 . .
C7 C5 H5 120.0 . .
C4 C5 H5 120.0 . .
C5 C4 C2 120.0 . .
C5 C4 H4 120.0 . .
C2 C4 H4 120.0 . .
C8 C8 C7 117.3(16) 2_655 .
C8 C8 H8 121.4 2_655 .
C7 C8 H8 121.4 . .
N2 C9 N1 113.8(5) . .
N2 C9 H9 123.1 . .
N1 C9 H9 123.1 . .
N3 C10 N1 112.8(5) . .
N3 C10 H10 123.6 . .
N1 C10 H10 123.6 . .
H3A O3 H3B 108.0 . .
H4B O4 H4A 109.5 . .

loop_
_geom_bond_atom_site_label_1
_geom_bond_atom_site_label_2
_geom_bond_distance
_geom_bond_site_symmetry_2
Zn1 N2 1.988(5) 7_556
Zn1 N3 2.021(5) .
Zn1 N1 2.027(5) 6
Zn1 O1 2.121(10) .
Zn1 O2 2.226(13) .
N1 C9 1.333(8) .
N1 C10 1.346(7) .
N1 Zn1 2.027(5) 6_556
N2 C9 1.329(7) .
N2 N3 1.375(6) .
N2 Zn1 1.988(5) 7_556
N3 C10 1.296(8) .
O1 C1 1.20(2) .
O2 C1 1.11(2) .
C1 C2 1.461(11) .
C2 C3 1.3900 .
C2 C4 1.3900 .
C3 C6 1.3900 .
C3 H3 0.9300 .
C6 C7 1.3900 .
C6 H6 0.9300 .
C7 C5 1.3900 .
C7 C8 1.440(10) .
C5 C4 1.3900 .
C5 H5 0.9300 .
C4 H4 0.9300 .
C8 C8 1.06(2) 2_655
C8 H8 0.9300 .
C9 H9 0.9300 .
C10 H10 0.9300 .
O3 H3A 0.8794 .
O3 H3B 0.9527 .
O4 H4B 1.0096 .
O4 H4A 0.8294 .
